data_4515909
loop_
_publ_author_name
'Leas, Derek A.'
'Wu, Jianbo'
'Ezell, Edward L.'
'Garrison, Jered C.'
'Vennerstrom, Jonathan L.'
'Dong, Yuxiang'

_publ_section_title
;
 Formation of 2-Imino Benzo[<i>e</i>]-1,3-oxazin-4-ones from Reactions of
 Salicylic Acids and Anilines with HATU: Mechanistic and Synthetic
 Studies.
;
_journal_issue 1
_journal_name_full 'ACS omega'
_journal_page_first 781
_journal_page_last 787
_journal_paper_doi 10.1021/acsomega.7b01824
_journal_volume 3
_journal_year 2018
_chemical_formula_moiety 'C21 H15 Br N2 O2'
_chemical_formula_sum 'C21 H15 Br N2 O2'
_chemical_formula_weight 407.26
_space_group_crystal_system monoclinic
_space_group_IT_number 14
_space_group_name_Hall '-P 2ybc'
_space_group_name_H-M_alt 'P 1 21/c 1'
_atom_sites_solution_hydrogens geom
_audit_creation_date 2017-10-23
_audit_creation_method
;
Olex2 1.2
(compiled 2015.09.30 svn.r3233 for OlexSys, GUI svn.r5103)
;
_cell_angle_alpha 90
_cell_angle_beta 112.0814(9)
_cell_angle_gamma 90
_cell_formula_units_Z 4
_cell_length_a 10.92936(8)
_cell_length_b 12.80330(9)
_cell_length_c 13.37608(11)
_cell_measurement_reflns_used 37494
_cell_measurement_temperature 100
_cell_measurement_theta_max 75.9770
_cell_measurement_theta_min 3.5440
_cell_volume 1734.45(3)
_computing_cell_refinement
;
CrysAlisPro, Agilent Technologies,
Version 1.171.37.35 (release 13-08-2014 CrysAlis171 .NET)
(compiled Aug 13 2014,18:06:01)
;
_computing_data_collection
;
CrysAlisPro, Agilent Technologies,
Version 1.171.37.35 (release 13-08-2014 CrysAlis171 .NET)
(compiled Aug 13 2014,18:06:01)
;
_computing_data_reduction
;
CrysAlisPro, Agilent Technologies,
Version 1.171.37.35 (release 13-08-2014 CrysAlis171 .NET)
(compiled Aug 13 2014,18:06:01)
;
_computing_molecular_graphics 'Olex2 (Dolomanov et al., 2009)'
_computing_publication_material 'Olex2 (Dolomanov et al., 2009)'
_computing_structure_refinement 'ShelXL (Sheldrick, 2015)'
_computing_structure_solution 'ShelXS (Sheldrick, 2008)'
_diffrn_ambient_temperature 100
_diffrn_detector 'CCD plate'
_diffrn_detector_area_resol_mean 8.2603
_diffrn_detector_type Onyx
_diffrn_measured_fraction_theta_full 1.000
_diffrn_measured_fraction_theta_max 0.997
_diffrn_measurement_details
;
#__ type_ start__ end____ width___ exp.time_
  1 omega -116.00  -14.00   1.0000    1.0000
omega____ theta____ kappa____ phi______ frames
    -      -43.9628  -77.0000    0.0000 102

#__ type_ start__ end____ width___ exp.time_
  2 omega -113.00  -20.00   1.0000    1.0000
omega____ theta____ kappa____ phi______ frames
    -      -43.9628  -57.0000  -90.0000 93

#__ type_ start__ end____ width___ exp.time_
  3 omega -116.00  -14.00   1.0000    1.0000
omega____ theta____ kappa____ phi______ frames
    -      -43.9628  -77.0000 -120.0000 102

#__ type_ start__ end____ width___ exp.time_
  4 omega -130.00  -34.00   1.0000    1.0000
omega____ theta____ kappa____ phi______ frames
    -      -43.9628  178.0000 -150.0000 96

#__ type_ start__ end____ width___ exp.time_
  5 omega -116.00  -14.00   1.0000    1.0000
omega____ theta____ kappa____ phi______ frames
    -      -43.9628  -77.0000   90.0000 102

#__ type_ start__ end____ width___ exp.time_
  6 omega -116.00  -14.00   1.0000    1.0000
omega____ theta____ kappa____ phi______ frames
    -      -43.9628  -77.0000 -180.0000 102

#__ type_ start__ end____ width___ exp.time_
  7 omega  -25.00   68.00   1.0000    1.0000
omega____ theta____ kappa____ phi______ frames
    -       43.9628  -57.0000    0.0000 93

#__ type_ start__ end____ width___ exp.time_
  8 omega  -25.00   68.00   1.0000    1.0000
omega____ theta____ kappa____ phi______ frames
    -       43.9628  -57.0000 -180.0000 93

#__ type_ start__ end____ width___ exp.time_
  9 omega   35.00  132.00   1.0000    1.0000
omega____ theta____ kappa____ phi______ frames
    -       43.9628  178.0000 -120.0000 97

#__ type_ start__ end____ width___ exp.time_
 10 omega   21.00  115.00   1.0000    1.0000
omega____ theta____ kappa____ phi______ frames
    -       43.9628   38.0000   90.0000 94

#__ type_ start__ end____ width___ exp.time_
 11 omega   79.00  178.00   1.0000    1.4850
omega____ theta____ kappa____ phi______ frames
    -      109.0000   77.0000   90.0000 99

#__ type_ start__ end____ width___ exp.time_
 12 omega   84.00  178.00   1.0000    1.4850
omega____ theta____ kappa____ phi______ frames
    -      109.0000   61.0000  120.0000 94

#__ type_ start__ end____ width___ exp.time_
 13 omega   84.00  178.00   1.0000    1.4850
omega____ theta____ kappa____ phi______ frames
    -      109.0000   61.0000   60.0000 94

#__ type_ start__ end____ width___ exp.time_
 14 omega   79.00  178.00   1.0000    1.4850
omega____ theta____ kappa____ phi______ frames
    -      109.0000   77.0000  -30.0000 99

#__ type_ start__ end____ width___ exp.time_
 15 omega   37.00  121.00   1.0000    1.4850
omega____ theta____ kappa____ phi______ frames
    -      109.0000 -125.0000   90.0000 84

#__ type_ start__ end____ width___ exp.time_
 16 omega   84.00  178.00   1.0000    1.4850
omega____ theta____ kappa____ phi______ frames
    -      109.0000   61.0000 -120.0000 94

#__ type_ start__ end____ width___ exp.time_
 17 omega   79.00  178.00   1.0000    1.4850
omega____ theta____ kappa____ phi______ frames
    -      109.0000   77.0000  150.0000 99

#__ type_ start__ end____ width___ exp.time_
 18 omega   28.00  109.00   1.0000    1.4850
omega____ theta____ kappa____ phi______ frames
    -      109.0000  -95.0000  -60.0000 81

#__ type_ start__ end____ width___ exp.time_
 19 omega   79.00  178.00   1.0000    1.4850
omega____ theta____ kappa____ phi______ frames
    -      109.0000   77.0000    0.0000 99

#__ type_ start__ end____ width___ exp.time_
 20 omega   37.00  139.00   1.0000    1.4850
omega____ theta____ kappa____ phi______ frames
    -      109.0000  -77.0000    0.0000 102

#__ type_ start__ end____ width___ exp.time_
 21 omega   84.00  178.00   1.0000    1.4850
omega____ theta____ kappa____ phi______ frames
    -      109.0000   61.0000  -60.0000 94

#__ type_ start__ end____ width___ exp.time_
 22 omega   79.00  178.00   1.0000    1.4850
omega____ theta____ kappa____ phi______ frames
    -      109.0000   77.0000  120.0000 99

#__ type_ start__ end____ width___ exp.time_
 23 omega   79.00  178.00   1.0000    1.4850
omega____ theta____ kappa____ phi______ frames
    -      109.0000   77.0000   30.0000 99

#__ type_ start__ end____ width___ exp.time_
 24 omega   84.00  178.00   1.0000    1.4850
omega____ theta____ kappa____ phi______ frames
    -      109.0000   61.0000 -150.0000 94

#__ type_ start__ end____ width___ exp.time_
 25 omega   79.00  178.00   1.0000    1.4850
omega____ theta____ kappa____ phi______ frames
    -      109.0000   77.0000 -150.0000 99

#__ type_ start__ end____ width___ exp.time_
 26 omega   79.00  178.00   1.0000    1.4850
omega____ theta____ kappa____ phi______ frames
    -      109.0000   77.0000 -120.0000 99

#__ type_ start__ end____ width___ exp.time_
 27 omega   84.00  178.00   1.0000    1.4850
omega____ theta____ kappa____ phi______ frames
    -      109.0000   61.0000 -180.0000 94

#__ type_ start__ end____ width___ exp.time_
 28 omega   37.00  121.00   1.0000    1.4850
omega____ theta____ kappa____ phi______ frames
    -      109.0000 -125.0000  -90.0000 84

#__ type_ start__ end____ width___ exp.time_
 29 omega   84.00  178.00   1.0000    1.4850
omega____ theta____ kappa____ phi______ frames
    -      109.0000   61.0000  -90.0000 94

#__ type_ start__ end____ width___ exp.time_
 30 omega   84.00  178.00   1.0000    1.4850
omega____ theta____ kappa____ phi______ frames
    -      109.0000   61.0000  -30.0000 94

#__ type_ start__ end____ width___ exp.time_
 31 omega   79.00  178.00   1.0000    1.4850
omega____ theta____ kappa____ phi______ frames
    -      109.0000   77.0000  -90.0000 99

#__ type_ start__ end____ width___ exp.time_
 32 omega   84.00  178.00   1.0000    1.4850
omega____ theta____ kappa____ phi______ frames
    -      109.0000   61.0000    0.0000 94

#__ type_ start__ end____ width___ exp.time_
 33 omega   79.00  178.00   1.0000    1.4850
omega____ theta____ kappa____ phi______ frames
    -      109.0000   77.0000   60.0000 99

#__ type_ start__ end____ width___ exp.time_
 34 omega   79.00  178.00   1.0000    1.4850
omega____ theta____ kappa____ phi______ frames
    -      109.0000   77.0000  -60.0000 99

#__ type_ start__ end____ width___ exp.time_
 35 omega   84.00  178.00   1.0000    1.4850
omega____ theta____ kappa____ phi______ frames
    -      109.0000   61.0000   30.0000 94

#__ type_ start__ end____ width___ exp.time_
 36 omega   84.00  178.00   1.0000    1.4850
omega____ theta____ kappa____ phi______ frames
    -      109.0000   61.0000   90.0000 94

#__ type_ start__ end____ width___ exp.time_
 37 omega   79.00  178.00   1.0000    1.4850
omega____ theta____ kappa____ phi______ frames
    -      109.0000   77.0000 -180.0000 99

#__ type_ start__ end____ width___ exp.time_
 38 omega   84.00  178.00   1.0000    1.4850
omega____ theta____ kappa____ phi______ frames
    -      109.0000   61.0000  150.0000 94

#__ type_ start__ end____ width___ exp.time_
 39 omega   37.00  139.00   1.0000    1.4850
omega____ theta____ kappa____ phi______ frames
    -      109.0000  -77.0000  120.0000 102

#__ type_ start__ end____ width___ exp.time_
 40 omega -115.00  -21.00   1.0000    1.0000
omega____ theta____ kappa____ phi______ frames
    -      -43.9628  -38.0000   60.0000 94

#__ type_ start__ end____ width___ exp.time_
 41 omega -113.00  -20.00   1.0000    1.0000
omega____ theta____ kappa____ phi______ frames
    -      -43.9628  -57.0000   30.0000 93

#__ type_ start__ end____ width___ exp.time_
 42 omega  -30.00  118.00   1.0000    1.0000
omega____ theta____ kappa____ phi______ frames
    -       43.9628    0.0000 -150.0000 148

#__ type_ start__ end____ width___ exp.time_
 43 omega  -30.00  118.00   1.0000    1.0000
omega____ theta____ kappa____ phi______ frames
    -       43.9628    0.0000 -180.0000 148

#__ type_ start__ end____ width___ exp.time_
 44 omega  -30.00  118.00   1.0000    1.0000
omega____ theta____ kappa____ phi______ frames
    -       43.9628    0.0000  -90.0000 148

#__ type_ start__ end____ width___ exp.time_
 45 omega  -30.00  118.00   1.0000    1.0000
omega____ theta____ kappa____ phi______ frames
    -       43.9628    0.0000 -120.0000 148

#__ type_ start__ end____ width___ exp.time_
 46 omega   16.00  120.00   1.0000    1.0000
omega____ theta____ kappa____ phi______ frames
    -       43.9628   19.0000  -60.0000 104

#__ type_ start__ end____ width___ exp.time_
 47 omega  -30.00  118.00   1.0000    1.0000
omega____ theta____ kappa____ phi______ frames
    -       43.9628    0.0000  -60.0000 148

#__ type_ start__ end____ width___ exp.time_
 48 omega  -30.00  118.00   1.0000    1.0000
omega____ theta____ kappa____ phi______ frames
    -       43.9628    0.0000  -30.0000 148

#__ type_ start__ end____ width___ exp.time_
 49 omega  -30.00  118.00   1.0000    1.0000
omega____ theta____ kappa____ phi______ frames
    -       43.9628    0.0000    0.0000 148

#__ type_ start__ end____ width___ exp.time_
 50 omega   14.00  116.00   1.0000    1.0000
omega____ theta____ kappa____ phi______ frames
    -       43.9628   77.0000    0.0000 102
;
_diffrn_measurement_device 'four-circle diffractometer'
_diffrn_measurement_device_type 'Xcalibur, Onyx, Ultra'
_diffrn_measurement_method '\w scans'
_diffrn_orient_matrix_UB_11 -0.0021926000
_diffrn_orient_matrix_UB_12 0.1021313000
_diffrn_orient_matrix_UB_13 -0.0615634000
_diffrn_orient_matrix_UB_21 0.1435955000
_diffrn_orient_matrix_UB_22 0.0223925000
_diffrn_orient_matrix_UB_23 0.0755553000
_diffrn_orient_matrix_UB_31 0.0501503000
_diffrn_orient_matrix_UB_32 -0.0595477000
_diffrn_orient_matrix_UB_33 -0.0771577000
_diffrn_radiation_monochromator mirror
_diffrn_radiation_probe x-ray
_diffrn_radiation_type CuK\a
_diffrn_radiation_wavelength 1.54184
_diffrn_reflns_av_R_equivalents 0.0578
_diffrn_reflns_av_unetI/netI 0.0164
_diffrn_reflns_Laue_measured_fraction_full 1.000
_diffrn_reflns_Laue_measured_fraction_max 0.997
_diffrn_reflns_limit_h_max 13
_diffrn_reflns_limit_h_min -13
_diffrn_reflns_limit_k_max 16
_diffrn_reflns_limit_k_min -16
_diffrn_reflns_limit_l_max 16
_diffrn_reflns_limit_l_min -16
_diffrn_reflns_number 59123
_diffrn_reflns_point_group_measured_fraction_full 1.000
_diffrn_reflns_point_group_measured_fraction_max 0.997
_diffrn_reflns_theta_full 67.684
_diffrn_reflns_theta_max 76.165
_diffrn_reflns_theta_min 4.366
_diffrn_source 'sealed X-ray tube'
_diffrn_source_type 'Enhance Ultra (Cu) X-ray Source'
_exptl_absorpt_coefficient_mu 3.379
_exptl_absorpt_correction_T_max 1.00000
_exptl_absorpt_correction_T_min 0.40804
_exptl_absorpt_correction_type multi-scan
_exptl_absorpt_process_details
;
CrysAlisPro, Agilent Technologies,
Version 1.171.37.35 (release 13-08-2014 CrysAlis171 .NET)
(compiled Aug 13 2014,18:06:01)
Empirical absorption correction using spherical harmonics,
 implemented in SCALE3 ABSPACK scaling algorithm.
Empirical absorption correction using spherical harmonics,
 implemented in SCALE3 ABSPACK scaling algorithm.
;
_exptl_crystal_colour 'clear colourless'
_exptl_crystal_colour_lustre clear
_exptl_crystal_colour_primary colourless
_exptl_crystal_density_diffrn 1.560
_exptl_crystal_description plate
_exptl_crystal_F_000 824
_exptl_crystal_size_max 0.3
_exptl_crystal_size_mid 0.3
_exptl_crystal_size_min 0.05
_refine_diff_density_max 0.270
_refine_diff_density_min -0.555
_refine_diff_density_rms 0.076
_refine_ls_extinction_method none
_refine_ls_goodness_of_fit_ref 1.045
_refine_ls_hydrogen_treatment constr
_refine_ls_matrix_type full
_refine_ls_number_parameters 235
_refine_ls_number_reflns 3619
_refine_ls_number_restraints 0
_refine_ls_restrained_S_all 1.045
_refine_ls_R_factor_all 0.0324
_refine_ls_R_factor_gt 0.0307
_refine_ls_shift/su_max 0.001
_refine_ls_shift/su_mean 0.000
_refine_ls_structure_factor_coef Fsqd
_refine_ls_weighting_details 'w=1/[\s^2^(Fo^2^)+(0.0462P)^2^+1.2975P] where P=(Fo^2^+2Fc^2^)/3'
_refine_ls_weighting_scheme calc
_refine_ls_wR_factor_gt 0.0806
_refine_ls_wR_factor_ref 0.0822
_reflns_Friedel_coverage 0.000
_reflns_number_gt 3418
_reflns_number_total 3619
_reflns_threshold_expression 'I > 2\s(I)'
_cod_data_source_file ao7b01824_si_002.cif
_cod_data_source_block vennerstrom-4f
_cod_original_cell_volume 1734.45(2)
_cod_database_code 4515909
_shelxl_version_number 2013-4
_chemical_oxdiff_formula C20H17N2O2Br1
_shelx_space_group_comment
;
The symmetry employed for this shelxl refinement is uniquely defined
by the following loop, which should always be used as a source of
symmetry information in preference to the above space-group names.
They are only intended as comments.
;
_reflns_odcompleteness_completeness 99.97
_reflns_odcompleteness_iscentric 1
_reflns_odcompleteness_theta 66.97
_olex2_refinement_description
;
1. Fixed Uiso
 At 1.2 times of:
  All C(H) groups, All C(H,H) groups
2.a Secondary CH2 refined with riding coordinates:
 C15(H15A,H15B)
2.b Aromatic/amide H refined with riding coordinates:
 C18(H18), C19(H19), C1(H1), C17(H17), C10(H10), C11(H11), C13(H13), C2(H2),
 C4(H4), C20(H20), C21(H21), C3(H3), C14(H14)
;
_olex2_date_sample_data_collection 2017-10-10
_olex2_exptl_crystal_mounting_method 'mounted on a Kyroloop using paratone oil'
_olex2_submission_special_instructions 'No special instructions were received'

loop_
_space_group_symop_operation_xyz
'x, y, z'
'-x, y+1/2, -z+1/2'
'-x, -y, -z'
'x, -y-1/2, z-1/2'

loop_
_atom_site_label
_atom_site_type_symbol
_atom_site_fract_x
_atom_site_fract_y
_atom_site_fract_z
_atom_site_U_iso_or_equiv
_atom_site_adp_type
_atom_site_occupancy
_atom_site_site_symmetry_order
_atom_site_calc_flag
_atom_site_refinement_flags_posn
Br1 Br 0.53400(2) 0.73070(2) 0.14825(2) 0.03305(9) Uani 1 1 d .
O1 O 0.21621(12) 0.87338(9) -0.37858(10) 0.0201(2) Uani 1 1 d .
O2 O -0.03579(13) 0.80183(10) -0.67961(10) 0.0239(3) Uani 1 1 d .
C12 C 0.43170(18) 0.72571(14) -0.00236(15) 0.0235(4) Uani 1 1 d .
N2 N 0.20197(14) 0.70213(11) -0.33168(12) 0.0203(3) Uani 1 1 d .
N1 N 0.08410(14) 0.75268(11) -0.50701(12) 0.0171(3) Uani 1 1 d .
C18 C -0.21858(18) 0.59802(13) -0.41097(15) 0.0229(4) Uani 1 1 d .
H18 H -0.2228 0.5953 -0.3413 0.027 Uiso 1 1 calc R
C6 C 0.09902(16) 0.93037(13) -0.56118(14) 0.0180(3) Uani 1 1 d .
C19 C -0.33236(18) 0.58270(13) -0.50241(16) 0.0246(4) Uani 1 1 d .
H19 H -0.4144 0.5700 -0.4953 0.030 Uiso 1 1 calc R
C7 C 0.16914(16) 0.77406(12) -0.40179(14) 0.0172(3) Uani 1 1 d .
C1 C 0.06960(17) 1.01071(13) -0.63724(15) 0.0215(3) Uani 1 1 d .
H1 H 0.0105 0.9985 -0.7093 0.026 Uiso 1 1 calc R
C8 C 0.04195(16) 0.82553(13) -0.58982(14) 0.0185(3) Uani 1 1 d .
C16 C -0.09200(17) 0.62228(12) -0.52327(14) 0.0189(3) Uani 1 1 d .
C5 C 0.18551(16) 0.94980(13) -0.45676(14) 0.0183(3) Uani 1 1 d .
C17 C -0.09911(17) 0.61728(12) -0.42151(14) 0.0198(3) Uani 1 1 d .
H17 H -0.0215 0.6271 -0.3589 0.024 Uiso 1 1 calc R
C9 C 0.28182(16) 0.71777(13) -0.22223(14) 0.0189(3) Uani 1 1 d .
C10 C 0.27176(17) 0.80284(14) -0.16072(14) 0.0208(3) Uani 1 1 d .
H10 H 0.2137 0.8588 -0.1944 0.025 Uiso 1 1 calc R
C11 C 0.34601(17) 0.80653(14) -0.05045(15) 0.0232(4) Uani 1 1 d .
H11 H 0.3379 0.8641 -0.0086 0.028 Uiso 1 1 calc R
C15 C 0.03834(17) 0.64347(12) -0.53428(14) 0.0193(3) Uani 1 1 d .
H15A H 0.1059 0.5954 -0.4862 0.023 Uiso 1 1 calc R
H15B H 0.0292 0.6287 -0.6094 0.023 Uiso 1 1 calc R
C13 C 0.44431(18) 0.64075(15) -0.06165(16) 0.0260(4) Uani 1 1 d .
H13 H 0.5044 0.5861 -0.0278 0.031 Uiso 1 1 calc R
C2 C 0.12664(18) 1.10846(14) -0.60760(15) 0.0244(4) Uani 1 1 d .
H2 H 0.1068 1.1633 -0.6592 0.029 Uiso 1 1 calc R
C4 C 0.24319(17) 1.04713(14) -0.42519(15) 0.0228(4) Uani 1 1 d .
H4 H 0.3017 1.0594 -0.3530 0.027 Uiso 1 1 calc R
C20 C -0.32578(18) 0.58606(14) -0.60362(16) 0.0261(4) Uani 1 1 d .
H20 H -0.4032 0.5746 -0.6660 0.031 Uiso 1 1 calc R
C21 C -0.20621(18) 0.60620(13) -0.61447(14) 0.0226(4) Uani 1 1 d .
H21 H -0.2024 0.6090 -0.6842 0.027 Uiso 1 1 calc R
C3 C 0.21336(18) 1.12577(13) -0.50161(16) 0.0240(4) Uani 1 1 d .
H3 H 0.2526 1.1927 -0.4816 0.029 Uiso 1 1 calc R
C14 C 0.36816(18) 0.63635(14) -0.17095(15) 0.0242(4) Uani 1 1 d .
H14 H 0.3746 0.5773 -0.2117 0.029 Uiso 1 1 calc R

loop_
_atom_site_aniso_label
_atom_site_aniso_U_11
_atom_site_aniso_U_22
_atom_site_aniso_U_33
_atom_site_aniso_U_23
_atom_site_aniso_U_13
_atom_site_aniso_U_12
Br1 0.02688(13) 0.04819(16) 0.01941(13) 0.00727(8) 0.00335(9) -0.00166(8)
O1 0.0236(6) 0.0147(5) 0.0195(6) 0.0012(4) 0.0055(5) -0.0031(4)
O2 0.0308(7) 0.0204(6) 0.0183(6) -0.0001(5) 0.0066(5) -0.0023(5)
C12 0.0187(8) 0.0309(9) 0.0193(9) 0.0058(7) 0.0054(7) -0.0030(7)
N2 0.0215(7) 0.0183(7) 0.0203(7) 0.0018(6) 0.0070(6) 0.0002(5)
N1 0.0204(7) 0.0140(6) 0.0171(7) -0.0004(5) 0.0072(6) -0.0013(5)
C18 0.0285(9) 0.0181(8) 0.0246(9) 0.0002(7) 0.0129(7) -0.0013(6)
C6 0.0202(7) 0.0160(7) 0.0206(8) -0.0001(6) 0.0108(6) 0.0003(6)
C19 0.0228(8) 0.0182(8) 0.0336(10) 0.0006(7) 0.0114(7) -0.0022(6)
C7 0.0172(8) 0.0158(8) 0.0198(9) -0.0011(6) 0.0083(7) 0.0000(6)
C1 0.0259(8) 0.0185(8) 0.0216(9) 0.0018(7) 0.0106(7) 0.0011(6)
C8 0.0208(8) 0.0172(7) 0.0191(8) -0.0002(6) 0.0093(6) -0.0002(6)
C16 0.0239(8) 0.0107(7) 0.0217(8) 0.0001(6) 0.0082(7) -0.0003(6)
C5 0.0183(7) 0.0168(8) 0.0219(8) 0.0018(6) 0.0100(6) 0.0013(6)
C17 0.0231(8) 0.0148(7) 0.0201(8) 0.0000(6) 0.0067(7) -0.0012(6)
C9 0.0173(8) 0.0204(8) 0.0196(9) 0.0028(6) 0.0074(7) -0.0012(6)
C10 0.0201(8) 0.0206(8) 0.0219(9) 0.0030(7) 0.0080(7) 0.0029(6)
C11 0.0231(8) 0.0242(8) 0.0221(9) -0.0001(7) 0.0084(7) -0.0010(7)
C15 0.0245(8) 0.0134(7) 0.0208(8) -0.0027(6) 0.0095(7) -0.0018(6)
C13 0.0236(8) 0.0250(9) 0.0277(10) 0.0089(7) 0.0079(7) 0.0044(7)
C2 0.0312(9) 0.0172(8) 0.0284(10) 0.0030(7) 0.0153(8) 0.0020(7)
C4 0.0228(8) 0.0197(8) 0.0258(9) -0.0024(7) 0.0090(7) -0.0021(6)
C20 0.0237(8) 0.0219(8) 0.0267(9) -0.0002(7) 0.0029(7) -0.0026(7)
C21 0.0292(9) 0.0191(8) 0.0176(8) 0.0003(6) 0.0066(7) -0.0021(7)
C3 0.0263(9) 0.0156(8) 0.0326(10) -0.0019(7) 0.0138(8) -0.0026(6)
C14 0.0269(9) 0.0191(8) 0.0264(9) 0.0035(7) 0.0098(7) 0.0040(7)

loop_
_atom_type_symbol
_atom_type_description
_atom_type_scat_dispersion_real
_atom_type_scat_dispersion_imag
_atom_type_scat_source
C C 0.0181 0.0091 'International Tables Vol C Tables 4.2.6.8 and 6.1.1.4'
H H 0.0000 0.0000 'International Tables Vol C Tables 4.2.6.8 and 6.1.1.4'
N N 0.0311 0.0180 'International Tables Vol C Tables 4.2.6.8 and 6.1.1.4'
O O 0.0492 0.0322 'International Tables Vol C Tables 4.2.6.8 and 6.1.1.4'
Br Br -0.6763 1.2805 'International Tables Vol C Tables 4.2.6.8 and 6.1.1.4'

loop_
_geom_angle_atom_site_label_1
_geom_angle_atom_site_label_2
_geom_angle_atom_site_label_3
_geom_angle
C7 O1 C5 121.74(13)
C11 C12 Br1 119.58(15)
C11 C12 C13 121.22(17)
C13 C12 Br1 119.21(14)
C7 N2 C9 123.96(15)
C7 N1 C15 117.99(14)
C8 N1 C7 124.77(14)
C8 N1 C15 117.21(14)
C19 C18 H18 120.0
C17 C18 H18 120.0
C17 C18 C19 119.99(17)
C1 C6 C8 121.61(15)
C5 C6 C1 119.07(15)
C5 C6 C8 119.31(15)
C18 C19 H19 120.1
C20 C19 C18 119.85(17)
C20 C19 H19 120.1
O1 C7 N1 117.73(14)
N2 C7 O1 122.16(16)
N2 C7 N1 120.11(15)
C6 C1 H1 120.0
C2 C1 C6 120.02(16)
C2 C1 H1 120.0
O2 C8 N1 121.19(15)
O2 C8 C6 123.65(16)
N1 C8 C6 115.16(14)
C17 C16 C15 120.29(15)
C17 C16 C21 119.17(16)
C21 C16 C15 120.54(16)
O1 C5 C6 121.16(15)
O1 C5 C4 116.94(15)
C6 C5 C4 121.88(16)
C18 C17 C16 120.51(16)
C18 C17 H17 119.7
C16 C17 H17 119.7
C10 C9 N2 124.68(15)
C10 C9 C14 118.73(17)
C14 C9 N2 116.32(16)
C9 C10 H10 119.7
C11 C10 C9 120.54(16)
C11 C10 H10 119.7
C12 C11 C10 119.42(17)
C12 C11 H11 120.3
C10 C11 H11 120.3
N1 C15 C16 112.85(13)
N1 C15 H15A 109.0
N1 C15 H15B 109.0
C16 C15 H15A 109.0
C16 C15 H15B 109.0
H15A C15 H15B 107.8
C12 C13 H13 120.4
C12 C13 C14 119.17(17)
C14 C13 H13 120.4
C1 C2 H2 120.2
C1 C2 C3 119.61(16)
C3 C2 H2 120.2
C5 C4 H4 120.8
C3 C4 C5 118.32(17)
C3 C4 H4 120.8
C19 C20 H20 119.9
C19 C20 C21 120.27(17)
C21 C20 H20 119.9
C16 C21 H21 119.9
C20 C21 C16 120.20(17)
C20 C21 H21 119.9
C2 C3 H3 119.5
C4 C3 C2 121.09(16)
C4 C3 H3 119.5
C9 C14 H14 119.5
C13 C14 C9 120.90(17)
C13 C14 H14 119.5

loop_
_geom_bond_atom_site_label_1
_geom_bond_atom_site_label_2
_geom_bond_distance
Br1 C12 1.9024(19)
O1 C7 1.3631(19)
O1 C5 1.378(2)
O2 C8 1.220(2)
C12 C11 1.382(3)
C12 C13 1.383(3)
N2 C7 1.266(2)
N2 C9 1.409(2)
N1 C7 1.391(2)
N1 C8 1.388(2)
N1 C15 1.484(2)
C18 H18 0.9500
C18 C19 1.392(3)
C18 C17 1.387(2)
C6 C1 1.397(2)
C6 C8 1.469(2)
C6 C5 1.383(2)
C19 H19 0.9500
C19 C20 1.383(3)
C1 H1 0.9500
C1 C2 1.388(2)
C16 C17 1.394(2)
C16 C15 1.511(2)
C16 C21 1.394(2)
C5 C4 1.389(2)
C17 H17 0.9500
C9 C10 1.394(2)
C9 C14 1.400(2)
C10 H10 0.9500
C10 C11 1.392(3)
C11 H11 0.9500
C15 H15A 0.9900
C15 H15B 0.9900
C13 H13 0.9500
C13 C14 1.385(3)
C2 H2 0.9500
C2 C3 1.395(3)
C4 H4 0.9500
C4 C3 1.384(3)
C20 H20 0.9500
C20 C21 1.392(3)
C21 H21 0.9500
C3 H3 0.9500
C14 H14 0.9500

loop_
_geom_torsion_atom_site_label_1
_geom_torsion_atom_site_label_2
_geom_torsion_atom_site_label_3
_geom_torsion_atom_site_label_4
_geom_torsion
Br1 C12 C11 C10 179.72(13)
Br1 C12 C13 C14 178.93(14)
O1 C5 C4 C3 -179.41(15)
C12 C13 C14 C9 1.7(3)
N2 C9 C10 C11 173.61(16)
N2 C9 C14 C13 -175.50(16)
C18 C19 C20 C21 -0.9(3)
C6 C1 C2 C3 0.0(3)
C6 C5 C4 C3 -0.7(3)
C19 C18 C17 C16 0.5(3)
C19 C20 C21 C16 0.5(3)
C7 O1 C5 C6 3.9(2)
C7 O1 C5 C4 -177.40(15)
C7 N2 C9 C10 41.3(3)
C7 N2 C9 C14 -144.82(17)
C7 N1 C8 O2 -177.93(16)
C7 N1 C8 C6 2.9(2)
C7 N1 C15 C16 93.54(18)
C1 C6 C8 O2 -1.5(3)
C1 C6 C8 N1 177.61(15)
C1 C6 C5 O1 179.14(15)
C1 C6 C5 C4 0.5(3)
C1 C2 C3 C4 -0.3(3)
C8 N1 C7 O1 -1.1(2)
C8 N1 C7 N2 179.99(16)
C8 N1 C15 C16 -88.51(18)
C8 C6 C1 C2 -179.20(16)
C8 C6 C5 O1 -1.8(2)
C8 C6 C5 C4 179.56(16)
C5 O1 C7 N2 176.48(15)
C5 O1 C7 N1 -2.5(2)
C5 C6 C1 C2 -0.1(3)
C5 C6 C8 O2 179.41(16)
C5 C6 C8 N1 -1.5(2)
C5 C4 C3 C2 0.6(3)
C17 C18 C19 C20 0.4(3)
C17 C16 C15 N1 -71.3(2)
C17 C16 C21 C20 0.4(3)
C9 N2 C7 O1 4.5(3)
C9 N2 C7 N1 -176.56(15)
C9 C10 C11 C12 1.0(3)
C10 C9 C14 C13 -1.3(3)
C11 C12 C13 C14 -0.8(3)
C15 N1 C7 O1 176.72(14)
C15 N1 C7 N2 -2.2(2)
C15 N1 C8 O2 4.3(2)
C15 N1 C8 C6 -174.87(14)
C15 C16 C17 C18 179.89(15)
C15 C16 C21 C20 179.59(15)
C13 C12 C11 C10 -0.5(3)
C21 C16 C17 C18 -0.9(2)
C21 C16 C15 N1 109.52(18)
C14 C9 C10 C11 -0.1(3)
